data_1552019
loop_
_publ_author_name
'Laura Ascherl'
'Torben Sick'
'Johannes T. Margraf'
'Saul H. Lapidus'
'Mona Calik'
'Christina Hettstedt'
'Konstantin Karaghiosoff'
'Markus Doblinger'
'Timothy Clark'
'Karena W. Chapman'
'Florian Auras'
'Thomas Bein'

_publ_section_title
;
 Molecular docking sites designed for the generation of highly crystalline
 covalent organic frameworks
;
_journal_name_full 'Nature Chemistry'
_journal_page_first 310
_journal_page_last 316
_journal_paper_doi 10.1038/nchem.2444
_journal_volume 8
_journal_year 2016
_chemical_formula_moiety 'C54 H40 N4, C2 H4 Cl2'
_chemical_formula_sum 'C56 H44 Cl2 N4'
_chemical_formula_weight 843.85
_chemical_name_systematic
;
 (NE,N'E,N''E,N'''E)-4,4',4'',4'''-(ethene-1,1,2,2-tetrayl)tetrakis(N-benzylideneaniline)
;
_space_group_crystal_system triclinic
_space_group_IT_number 2
_space_group_name_Hall '-P 1'
_space_group_name_H-M_alt 'P -1'
_atom_sites_solution_hydrogens geom
_atom_sites_solution_primary direct
_atom_sites_solution_secondary difmap
_cell_angle_alpha 74.721(4)
_cell_angle_beta 84.365(4)
_cell_angle_gamma 78.162(4)
_cell_formula_units_Z 2
_cell_length_a 9.3210(5)
_cell_length_b 15.2640(9)
_cell_length_c 16.6530(7)
_cell_measurement_reflns_used 3689
_cell_measurement_temperature 173(2)
_cell_measurement_theta_max 31.0780
_cell_measurement_theta_min 4.3150
_cell_volume 2234.5(2)
_computing_cell_refinement
;
CrysAlisPro, Agilent Technologies,
Version 1.171.37.33 (release 27-03-2014 CrysAlis171 .NET)
(compiled Mar 27 2014,17:12:48)
;
_computing_data_collection
;
CrysAlisPro, Agilent Technologies,
Version 1.171.37.33 (release 27-03-2014 CrysAlis171 .NET)
(compiled Mar 27 2014,17:12:48)
;
_computing_data_reduction
;
CrysAlisPro, Agilent Technologies,
Version 1.171.37.33 (release 27-03-2014 CrysAlis171 .NET)
(compiled Mar 27 2014,17:12:48)
;
_computing_molecular_graphics
;
'ORTEP (M. N. Burnett, C. K. Johnson, ORTEP-III: Oak Ridge Thermal Ellipsoid
# Plot Program for Crystal Structure Illustrations, Oak Ridge National
# Laboratory Report ORNL-6895, 1996). Windows version (L. J. Farrugia, Univ.
# Glasgow) used --- SCHAKAL (E. Keller, University of  Freiburg (Breisgau),
# Germany, 1995)'
;
_computing_publication_material
;
PLATON (A. L. Spek, Acta Crystallogr, Sect. A, 1990, 46, C34, 1995 version).
# --- T.B.Cohen, Pure Appl. Chem. 1996,68,2339-2359 (atomic masses).
;
_computing_structure_refinement 'SHELXL-2013 (Sheldrick, 2013)'
_computing_structure_solution 'SHELXS-97 (Sheldrick, 1990)'
_diffrn_ambient_temperature 173(2)
_diffrn_detector_area_resol_mean 15.9809
_diffrn_measured_fraction_theta_full 0.994
_diffrn_measured_fraction_theta_max 0.995
_diffrn_measurement_device_type 'Xcalibur, Sapphire3'
_diffrn_measurement_method '\w scans'
_diffrn_radiation_type MoK\a
_diffrn_radiation_wavelength 0.71073
_diffrn_reflns_av_R_equivalents 0.0330
_diffrn_reflns_av_unetI/netI 0.0543
_diffrn_reflns_Laue_measured_fraction_full 0.994
_diffrn_reflns_Laue_measured_fraction_max 0.995
_diffrn_reflns_limit_h_max 10
_diffrn_reflns_limit_h_min -11
_diffrn_reflns_limit_k_max 18
_diffrn_reflns_limit_k_min -18
_diffrn_reflns_limit_l_max 19
_diffrn_reflns_limit_l_min -20
_diffrn_reflns_number 17004
_diffrn_reflns_point_group_measured_fraction_full 0.994
_diffrn_reflns_point_group_measured_fraction_max 0.995
_diffrn_reflns_theta_full 25.242
_diffrn_reflns_theta_max 25.350
_diffrn_reflns_theta_min 4.098
_diffrn_source 'Enhance (Mo) X-ray Source'
_exptl_absorpt_coefficient_mu 0.188
_exptl_absorpt_correction_T_max 1.00000
_exptl_absorpt_correction_T_min 0.98773
_exptl_absorpt_correction_type multi-scan
_exptl_absorpt_process_details
;
CrysAlisPro, Agilent Technologies,
Version 1.171.37.33 (release 27-03-2014 CrysAlis171 .NET)
(compiled Mar 27 2014,17:12:48)
Empirical absorption correction using spherical harmonics,
 implemented in SCALE3 ABSPACK scaling algorithm.
;
_exptl_crystal_colour yellow
_exptl_crystal_density_diffrn 1.254
_exptl_crystal_description block
_exptl_crystal_F_000 884
_exptl_crystal_size_max 0.200
_exptl_crystal_size_mid 0.200
_exptl_crystal_size_min 0.100
_refine_diff_density_max 0.431
_refine_diff_density_min -0.335
_refine_diff_density_rms 0.041
_refine_ls_extinction_coef .
_refine_ls_extinction_method none
_refine_ls_goodness_of_fit_ref 1.022
_refine_ls_hydrogen_treatment constr
_refine_ls_matrix_type full
_refine_ls_number_parameters 669
_refine_ls_number_reflns 8138
_refine_ls_number_restraints 0
_refine_ls_restrained_S_all 1.022
_refine_ls_R_factor_all 0.0874
_refine_ls_R_factor_gt 0.0526
_refine_ls_shift/su_max 0.000
_refine_ls_shift/su_mean 0.000
_refine_ls_structure_factor_coef Fsqd
_refine_ls_weighting_details
;
 w=1/[\s^2^(Fo^2^)+(0.0607P)^2^+0.4764P]
 where P=(Fo^2^+2Fc^2^)/3
;
_refine_ls_weighting_scheme calc
_refine_ls_wR_factor_gt 0.1212
_refine_ls_wR_factor_ref 0.1422
_reflns_Friedel_coverage 0.000
_reflns_Friedel_fraction_full .
_reflns_Friedel_fraction_max .
_reflns_number_gt 5453
_reflns_number_total 8138
_reflns_threshold_expression 'I > 2\s(I)'
_cod_data_source_file nchem.2444-s2.cif
_cod_data_source_block shelxl-1
_cod_database_code 1552019
_shelx_space_group_comment
;
The symmetry employed for this shelxl refinement is uniquely defined
by the following loop, which should always be used as a source of
symmetry information in preference to the above space-group names.
They are only intended as comments.
;
_shelx_estimated_absorpt_t_min 0.963
_shelx_estimated_absorpt_t_max 0.981
_shelxl_version_number 2013-2

loop_
_space_group_symop_operation_xyz
'x, y, z'
'-x, -y, -z'

loop_
_atom_site_label
_atom_site_type_symbol
_atom_site_fract_x
_atom_site_fract_y
_atom_site_fract_z
_atom_site_U_iso_or_equiv
_atom_site_adp_type
_atom_site_occupancy
_atom_site_site_symmetry_order
_atom_site_calc_flag
_atom_site_refinement_flags_posn
_atom_site_refinement_flags_adp
_atom_site_refinement_flags_occupancy
_atom_site_disorder_assembly
_atom_site_disorder_group
N2 N 0.64481(18) 0.26998(11) 0.66215(11) 0.0284(4) Uani 1 1 d . . . . .
N4 N 0.81443(18) -0.43513(11) 0.42310(10) 0.0281(4) Uani 1 1 d . . . . .
N1 N 0.8922(2) -0.22237(13) 0.91762(11) 0.0354(5) Uani 1 1 d . . . . .
C45 C 0.7966(2) -0.36141(13) 0.46259(12) 0.0242(4) Uani 1 1 d . . . . .
C42 C 0.7826(2) -0.21297(13) 0.53496(12) 0.0234(4) Uani 1 1 d . . . . .
C19 C 0.6805(2) 0.19487(13) 0.62436(12) 0.0245(4) Uani 1 1 d . . . . .
C16 C 0.7358(2) 0.03788(13) 0.55885(12) 0.0229(4) Uani 1 1 d . . . . .
C17 C 0.6467(2) 0.04044(14) 0.63114(12) 0.0256(5) Uani 1 1 d . . . . .
H17 H 0.6050 -0.0120 0.6591 0.031 Uiso 1 1 calc R U . . .
C21 C 0.7925(2) 0.11683(14) 0.51920(12) 0.0263(5) Uani 1 1 d . . . . .
H21 H 0.8504 0.1178 0.4689 0.032 Uiso 1 1 calc R U . . .
C2 C 0.7819(2) -0.13246(13) 0.57040(12) 0.0233(4) Uani 1 1 d . . . . .
C46 C 0.6769(2) -0.28866(13) 0.45093(12) 0.0252(4) Uani 1 1 d . . . . .
H46 H 0.5992 -0.2893 0.4183 0.030 Uiso 1 1 calc R U . . .
C47 C 0.6702(2) -0.21545(14) 0.48639(12) 0.0257(5) Uani 1 1 d . . . . .
H47 H 0.5879 -0.1662 0.4776 0.031 Uiso 1 1 calc R U . . .
C4 C 0.9188(2) -0.12442(15) 0.69089(13) 0.0283(5) Uani 1 1 d . . . . .
H4 H 0.9748 -0.0847 0.6529 0.034 Uiso 1 1 calc R U . . .
C22 C 0.7302(2) 0.32678(14) 0.65389(14) 0.0318(5) Uani 1 1 d . . . . .
H22 H 0.8169 0.3204 0.6192 0.038 Uiso 1 1 calc R U . . .
C48 C 0.7051(2) -0.47047(14) 0.41766(13) 0.0302(5) Uani 1 1 d . . . . .
H48 H 0.6130 -0.4484 0.4422 0.036 Uiso 1 1 calc R U . . .
C43 C 0.8996(2) -0.28745(14) 0.54830(12) 0.0264(5) Uani 1 1 d . . . . .
H43 H 0.9746 -0.2887 0.5835 0.032 Uiso 1 1 calc R U . . .
C6 C 0.8608(2) -0.20326(14) 0.83255(12) 0.0284(5) Uani 1 1 d . . . . .
C18 C 0.6180(2) 0.11768(14) 0.66264(13) 0.0261(5) Uani 1 1 d . . . . .
H18 H 0.5550 0.1183 0.7110 0.031 Uiso 1 1 calc R U . . .
C49 C 0.7160(2) -0.54427(14) 0.37477(13) 0.0309(5) Uani 1 1 d . . . . .
C3 C 0.8110(2) -0.15764(13) 0.66108(12) 0.0241(4) Uani 1 1 d . . . . .
C23 C 0.6996(2) 0.40207(14) 0.69601(13) 0.0308(5) Uani 1 1 d . . . . .
C20 C 0.7665(2) 0.19406(14) 0.55136(13) 0.0279(5) Uani 1 1 d . . . . .
H20 H 0.8076 0.2466 0.5234 0.033 Uiso 1 1 calc R U . . .
C7 C 0.7553(2) -0.23828(14) 0.80326(13) 0.0319(5) Uani 1 1 d . . . . .
H7 H 0.6983 -0.2771 0.8414 0.038 Uiso 1 1 calc R U . . .
C8 C 0.7331(2) -0.21682(14) 0.71897(13) 0.0298(5) Uani 1 1 d . . . . .
H8 H 0.6629 -0.2430 0.6999 0.036 Uiso 1 1 calc R U . . .
C24 C 0.5812(3) 0.40869(15) 0.75361(15) 0.0387(6) Uani 1 1 d . . . . .
H24 H 0.5166 0.3659 0.7634 0.046 Uiso 1 1 calc R U . . .
C5 C 0.9451(2) -0.14849(15) 0.77502(13) 0.0316(5) Uani 1 1 d . . . . .
H5 H 1.0218 -0.1273 0.7937 0.038 Uiso 1 1 calc R U . . .
C54 C 0.8290(2) -0.55836(16) 0.31578(15) 0.0389(6) Uani 1 1 d . . . . .
H54 H 0.8980 -0.5182 0.3010 0.047 Uiso 1 1 calc R U . . .
C44 C 0.9088(2) -0.35973(14) 0.51121(13) 0.0276(5) Uani 1 1 d . . . . .
H44 H 0.9920 -0.4084 0.5190 0.033 Uiso 1 1 calc R U . . .
C9 C 0.7873(3) -0.22246(16) 0.97258(14) 0.0395(6) Uani 1 1 d . . . . .
H9 H 0.6894 -0.2109 0.9556 0.047 Uiso 1 1 calc R U . . .
C28 C 0.7907(3) 0.46648(16) 0.68117(16) 0.0411(6) Uani 1 1 d . . . . .
H28 H 0.8715 0.4632 0.6419 0.049 Uiso 1 1 calc R U . . .
C26 C 0.6494(3) 0.53992(17) 0.78104(16) 0.0471(6) Uani 1 1 d . . . . .
H26 H 0.6329 0.5867 0.8106 0.056 Uiso 1 1 calc R U . . .
C52 C 0.7413(3) -0.68929(17) 0.29969(17) 0.0492(7) Uani 1 1 d . . . . .
H52 H 0.7514 -0.7398 0.2750 0.059 Uiso 1 1 calc R U . . .
C50 C 0.6138(3) -0.60224(16) 0.39300(15) 0.0417(6) Uani 1 1 d . . . . .
H50 H 0.5334 -0.5918 0.4312 0.050 Uiso 1 1 calc R U . . .
C25 C 0.5571(3) 0.47619(17) 0.79618(16) 0.0464(6) Uani 1 1 d . . . . .
H25 H 0.4772 0.4794 0.8360 0.056 Uiso 1 1 calc R U . . .
C53 C 0.8411(3) -0.63091(18) 0.27842(17) 0.0479(7) Uani 1 1 d . . . . .
H53 H 0.9184 -0.6403 0.2381 0.057 Uiso 1 1 calc R U . . .
C27 C 0.7647(3) 0.53539(17) 0.72322(17) 0.0490(7) Uani 1 1 d . . . . .
H27 H 0.8268 0.5798 0.7122 0.059 Uiso 1 1 calc R U . . .
C51 C 0.6278(3) -0.67505(17) 0.35610(16) 0.0480(7) Uani 1 1 d . . . . .
H51 H 0.5586 -0.7151 0.3700 0.058 Uiso 1 1 calc R U . . .
Cl1 Cl 0.7746(7) 0.5374(4) 0.9985(4) 0.131(2) Uani 0.504(3) 1 d . . P A 1
Cl2 Cl 0.5698(2) 0.36941(12) 1.04411(12) 0.0790(8) Uani 0.504(3) 1 d . . P A 1
C55 C 0.791(3) 0.4289(15) 1.0128(15) 0.202(11) Uani 0.504(3) 1 d . . P A 1
H55A H 0.8171 0.4142 0.9581 0.243 Uiso 0.504(3) 1 calc R U P A 1
H55B H 0.8761 0.3990 1.0483 0.243 Uiso 0.504(3) 1 calc R U P A 1
C56 C 0.6707(12) 0.3869(9) 1.0493(9) 0.137(5) Uani 0.504(3) 1 d . . P A 1
H56A H 0.7247 0.3248 1.0767 0.164 Uiso 0.504(3) 1 calc R U P A 1
H56B H 0.6433 0.4179 1.0953 0.164 Uiso 0.504(3) 1 calc R U P A 1
Cl1A Cl 0.7881(4) 0.5310(4) 1.0275(4) 0.114(2) Uani 0.496(3) 1 d . . P A 2
Cl2A Cl 0.6448(3) 0.27774(16) 1.0496(2) 0.1444(14) Uani 0.496(3) 1 d . . P A 2
C55A C 0.8210(12) 0.4211(8) 1.0025(10) 0.071(3) Uani 0.496(3) 1 d . . P A 2
H55C H 0.7766 0.4276 0.9491 0.085 Uiso 0.496(3) 1 calc R U P A 2
H55D H 0.9279 0.3988 0.9960 0.085 Uiso 0.496(3) 1 calc R U P A 2
C56A C 0.7599(8) 0.3577(5) 1.0660(4) 0.0627(19) Uani 0.496(3) 1 d . . P A 2
H56C H 0.6999 0.3939 1.1028 0.075 Uiso 0.496(3) 1 calc R U P A 2
H56D H 0.8428 0.3180 1.0988 0.075 Uiso 0.496(3) 1 calc R U P A 2
C14 C 0.9738(4) -0.2665(2) 1.17303(17) 0.0705(9) Uani 1 1 d . . . . .
H14 H 1.0700 -0.2743 1.1913 0.085 Uiso 1 1 calc R U . . .
C11 C 0.6944(3) -0.2415(2) 1.11979(16) 0.0567(7) Uani 1 1 d . . . . .
H11 H 0.5977 -0.2327 1.1018 0.068 Uiso 1 1 calc R U . . .
C10 C 0.8128(3) -0.23987(17) 1.06157(14) 0.0420(6) Uani 1 1 d . . . . .
C12 C 0.7167(4) -0.2557(2) 1.20311(17) 0.0664(9) Uani 1 1 d . . . . .
H12 H 0.6352 -0.2555 1.2421 0.080 Uiso 1 1 calc R U . . .
C15 C 0.9514(3) -0.2514(2) 1.08951(16) 0.0575(8) Uani 1 1 d . . . . .
H15 H 1.0330 -0.2490 1.0505 0.069 Uiso 1 1 calc R U . . .
C13 C 0.8555(4) -0.2700(2) 1.23016(17) 0.0717(10) Uani 1 1 d . . . . .
H13 H 0.8707 -0.2823 1.2880 0.086 Uiso 1 1 calc R U . . .
C1 C 0.7609(2) -0.04397(13) 0.52255(12) 0.0231(4) Uani 1 1 d . . . . .
C29 C 0.7595(2) -0.02210(13) 0.42961(12) 0.0240(4) Uani 1 1 d . . . . .
C30 C 0.6574(2) 0.05016(15) 0.38565(13) 0.0310(5) Uani 1 1 d . . . . .
H30 H 0.5861 0.0853 0.4153 0.037 Uiso 1 1 calc R U . . .
C31 C 0.6578(2) 0.07185(17) 0.29941(14) 0.0403(6) Uani 1 1 d . . . . .
H31 H 0.5874 0.1217 0.2708 0.048 Uiso 1 1 calc R U . . .
C32 C 0.7603(3) 0.0212(2) 0.25447(13) 0.0431(6) Uani 1 1 d . . . . .
C33 C 0.8653(3) -0.04915(17) 0.29782(14) 0.0387(6) Uani 1 1 d . . . . .
H33 H 0.9385 -0.0829 0.2679 0.046 Uiso 1 1 calc R U . . .
C34 C 0.8648(2) -0.07067(15) 0.38379(13) 0.0299(5) Uani 1 1 d . . . . .
H34 H 0.9373 -0.1193 0.4122 0.036 Uiso 1 1 calc R U . . .
N3 N 0.7425(6) 0.0688(3) 0.1671(3) 0.0299(11) Uani 0.5 1 d . . P B 1
C35 C 0.7818(7) 0.0169(4) 0.1184(4) 0.0345(12) Uani 0.5 1 d . . P B 1
H35 H 0.8177 -0.0471 0.1407 0.041 Uiso 0.5 1 calc R U P B 1
C36 C 0.7735(8) 0.0530(5) 0.0277(4) 0.0300(13) Uani 0.5 1 d . . P B 1
C37 C 0.8303(6) -0.0034(4) -0.0260(4) 0.0413(14) Uani 0.5 1 d . . P B 1
H37 H 0.8756 -0.0659 -0.0040 0.050 Uiso 0.5 1 calc R U P B 1
C38 C 0.8205(15) 0.0319(9) -0.1117(7) 0.046(2) Uani 0.5 1 d . . P B 1
H38 H 0.8558 -0.0070 -0.1482 0.056 Uiso 0.5 1 calc R U P B 1
C39 C 0.7604(6) 0.1222(4) -0.1431(3) 0.0521(14) Uani 0.5 1 d . . P B 1
H39 H 0.7565 0.1463 -0.2017 0.062 Uiso 0.5 1 calc R U P B 1
C40 C 0.7048(6) 0.1794(4) -0.0906(3) 0.0489(13) Uani 0.5 1 d . . P B 1
H40 H 0.6629 0.2424 -0.1135 0.059 Uiso 0.5 1 calc R U P B 1
C41 C 0.7100(5) 0.1456(3) -0.0067(3) 0.0397(11) Uani 0.5 1 d . . P B 1
H41 H 0.6705 0.1849 0.0290 0.048 Uiso 0.5 1 calc R U P B 1
N3A N 0.7832(7) 0.0217(4) 0.1677(4) 0.0377(13) Uani 0.5 1 d . . P B 2
C35A C 0.6772(7) 0.0196(3) 0.1281(3) 0.0370(11) Uani 0.5 1 d . . P B 2
H35A H 0.5863 0.0113 0.1574 0.044 Uiso 0.5 1 calc R U P B 2
C36A C 0.6884(7) 0.0293(4) 0.0379(3) 0.0390(12) Uani 0.5 1 d . . P B 2
C37A C 0.8122(10) 0.0526(8) -0.0079(5) 0.058(3) Uani 0.5 1 d . . P B 2
H37A H 0.8866 0.0680 0.0180 0.070 Uiso 0.5 1 calc R U P B 2
C38A C 0.8289(17) 0.0536(12) -0.0904(8) 0.072(4) Uani 0.5 1 d . . P B 2
H38A H 0.9165 0.0675 -0.1209 0.087 Uiso 0.5 1 calc R U P B 2
C39A C 0.7202(8) 0.0346(5) -0.1301(3) 0.0620(18) Uani 0.5 1 d . . P B 2
H39A H 0.7319 0.0368 -0.1878 0.074 Uiso 0.5 1 calc R U P B 2
C40A C 0.5964(7) 0.0127(5) -0.0861(4) 0.0666(17) Uani 0.5 1 d . . P B 2
H40A H 0.5214 -0.0010 -0.1129 0.080 Uiso 0.5 1 calc R U P B 2
C41A C 0.5795(6) 0.0103(5) -0.0014(3) 0.0603(16) Uani 0.5 1 d . . P B 2
H41A H 0.4925 -0.0046 0.0292 0.072 Uiso 0.5 1 calc R U P B 2

loop_
_atom_site_aniso_label
_atom_site_aniso_U_11
_atom_site_aniso_U_22
_atom_site_aniso_U_33
_atom_site_aniso_U_23
_atom_site_aniso_U_13
_atom_site_aniso_U_12
N2 0.0325(10) 0.0235(9) 0.0315(10) -0.0106(8) -0.0049(8) -0.0039(8)
N4 0.0330(10) 0.0243(9) 0.0286(10) -0.0115(8) -0.0060(7) -0.0007(8)
N1 0.0437(11) 0.0396(11) 0.0216(10) -0.0067(8) -0.0043(8) -0.0052(9)
C45 0.0298(11) 0.0211(10) 0.0215(11) -0.0052(8) -0.0001(8) -0.0046(9)
C42 0.0283(11) 0.0242(10) 0.0182(10) -0.0059(8) 0.0004(8) -0.0059(9)
C19 0.0250(10) 0.0240(11) 0.0261(11) -0.0099(9) -0.0074(8) -0.0007(8)
C16 0.0244(10) 0.0245(11) 0.0205(10) -0.0069(8) -0.0040(8) -0.0033(8)
C17 0.0291(11) 0.0254(11) 0.0241(11) -0.0058(9) -0.0030(8) -0.0091(9)
C21 0.0309(11) 0.0280(11) 0.0205(11) -0.0063(9) -0.0008(8) -0.0063(9)
C2 0.0241(10) 0.0262(11) 0.0216(11) -0.0094(9) -0.0020(8) -0.0045(8)
C46 0.0266(11) 0.0260(11) 0.0240(11) -0.0080(9) -0.0049(8) -0.0033(9)
C47 0.0258(11) 0.0244(11) 0.0255(11) -0.0075(9) -0.0024(8) 0.0006(9)
C4 0.0281(11) 0.0338(12) 0.0242(11) -0.0094(9) 0.0016(9) -0.0075(9)
C22 0.0323(12) 0.0282(12) 0.0366(13) -0.0113(10) -0.0005(9) -0.0055(10)
C48 0.0330(12) 0.0283(12) 0.0298(12) -0.0094(9) -0.0016(9) -0.0037(10)
C43 0.0291(11) 0.0285(11) 0.0216(11) -0.0068(9) -0.0055(8) -0.0030(9)
C6 0.0346(12) 0.0295(11) 0.0202(11) -0.0076(9) -0.0035(9) -0.0013(9)
C18 0.0260(11) 0.0302(11) 0.0238(11) -0.0095(9) -0.0012(8) -0.0055(9)
C49 0.0368(12) 0.0273(11) 0.0298(12) -0.0096(10) -0.0088(9) -0.0018(10)
C3 0.0300(11) 0.0216(10) 0.0212(11) -0.0081(9) -0.0042(8) -0.0008(9)
C23 0.0343(12) 0.0264(11) 0.0332(12) -0.0103(10) -0.0030(9) -0.0050(9)
C20 0.0325(11) 0.0255(11) 0.0267(11) -0.0057(9) -0.0029(9) -0.0081(9)
C7 0.0458(13) 0.0266(11) 0.0236(12) -0.0042(9) -0.0010(9) -0.0108(10)
C8 0.0391(12) 0.0280(11) 0.0265(12) -0.0090(9) -0.0043(9) -0.0117(10)
C24 0.0431(14) 0.0321(13) 0.0441(14) -0.0133(11) 0.0030(11) -0.0115(11)
C5 0.0299(12) 0.0449(13) 0.0229(11) -0.0127(10) -0.0039(9) -0.0068(10)
C54 0.0352(13) 0.0411(14) 0.0470(15) -0.0225(12) -0.0080(11) -0.0038(11)
C44 0.0290(11) 0.0236(11) 0.0289(12) -0.0082(9) -0.0056(9) 0.0016(9)
C9 0.0485(15) 0.0415(14) 0.0281(13) -0.0081(11) -0.0053(11) -0.0065(11)
C28 0.0423(14) 0.0344(13) 0.0517(16) -0.0187(12) 0.0087(11) -0.0132(11)
C26 0.0602(16) 0.0365(14) 0.0520(16) -0.0253(12) 0.0018(13) -0.0094(12)
C52 0.0642(17) 0.0325(14) 0.0575(17) -0.0217(13) -0.0250(14) 0.0001(12)
C50 0.0547(15) 0.0401(14) 0.0341(13) -0.0090(11) -0.0035(11) -0.0169(12)
C25 0.0563(16) 0.0407(14) 0.0455(15) -0.0197(12) 0.0128(12) -0.0120(12)
C53 0.0414(14) 0.0536(16) 0.0566(17) -0.0336(14) -0.0096(12) 0.0026(12)
C27 0.0526(16) 0.0378(14) 0.0664(18) -0.0255(13) 0.0049(13) -0.0179(12)
C51 0.0684(18) 0.0365(14) 0.0453(16) -0.0095(12) -0.0122(13) -0.0203(13)
Cl1 0.185(4) 0.070(2) 0.143(3) -0.013(2) -0.049(3) -0.030(2)
Cl2 0.0639(13) 0.0682(12) 0.1077(15) -0.0397(10) 0.0095(10) -0.0022(9)
C55 0.27(3) 0.159(19) 0.166(17) -0.011(14) 0.045(16) -0.071(17)
C56 0.067(6) 0.144(11) 0.251(15) -0.119(11) 0.009(8) -0.052(7)
Cl1A 0.0827(19) 0.076(2) 0.192(5) -0.060(3) 0.050(3) -0.0302(18)
Cl2A 0.1007(18) 0.0793(17) 0.255(4) -0.0490(19) 0.0153(19) -0.0228(13)
C55A 0.055(4) 0.045(5) 0.117(9) -0.040(6) -0.020(5) 0.013(4)
C56A 0.031(3) 0.084(5) 0.065(4) -0.009(4) -0.014(3) 0.000(4)
C14 0.081(2) 0.090(2) 0.0372(17) -0.0080(16) -0.0214(15) -0.0113(19)
C11 0.0697(19) 0.071(2) 0.0340(15) -0.0164(14) 0.0078(13) -0.0232(15)
C10 0.0616(16) 0.0393(14) 0.0247(13) -0.0069(11) -0.0028(11) -0.0095(12)
C12 0.096(2) 0.078(2) 0.0351(16) -0.0215(15) 0.0183(16) -0.0406(19)
C15 0.0634(18) 0.073(2) 0.0305(14) -0.0083(13) -0.0070(12) -0.0039(15)
C13 0.122(3) 0.076(2) 0.0231(15) -0.0044(14) -0.0020(17) -0.044(2)
C1 0.0250(11) 0.0258(11) 0.0205(11) -0.0085(9) -0.0011(8) -0.0054(9)
C29 0.0279(11) 0.0261(11) 0.0207(11) -0.0064(9) -0.0016(8) -0.0104(9)
C30 0.0305(12) 0.0327(12) 0.0298(12) -0.0049(10) -0.0024(9) -0.0089(10)
C31 0.0347(13) 0.0531(15) 0.0287(13) 0.0073(11) -0.0096(10) -0.0173(11)
C32 0.0405(14) 0.0779(19) 0.0178(12) -0.0049(12) -0.0021(10) -0.0353(13)
C33 0.0416(14) 0.0563(16) 0.0281(13) -0.0213(12) 0.0093(10) -0.0227(12)
C34 0.0316(12) 0.0336(12) 0.0272(12) -0.0106(10) -0.0004(9) -0.0085(9)
N3 0.037(3) 0.034(3) 0.022(2) -0.009(2) -0.0030(19) -0.010(2)
C35 0.040(4) 0.032(3) 0.033(3) -0.007(3) -0.007(3) -0.011(2)
C36 0.036(4) 0.039(3) 0.018(4) -0.006(3) -0.004(3) -0.013(3)
C37 0.062(4) 0.036(3) 0.031(4) -0.011(3) -0.008(3) -0.014(3)
C38 0.062(5) 0.067(5) 0.021(6) -0.022(4) 0.005(5) -0.026(4)
C39 0.067(4) 0.073(4) 0.018(3) -0.001(3) -0.008(2) -0.029(3)
C40 0.059(3) 0.042(3) 0.039(3) 0.010(2) -0.015(2) -0.013(3)
C41 0.044(3) 0.038(3) 0.037(3) -0.010(2) -0.004(2) -0.005(2)
N3A 0.045(4) 0.047(3) 0.026(3) -0.011(3) 0.000(3) -0.019(3)
C35A 0.038(3) 0.046(3) 0.029(3) -0.008(2) -0.001(2) -0.013(2)
C36A 0.037(3) 0.046(3) 0.032(3) -0.008(2) -0.006(2) -0.003(3)
C37A 0.051(5) 0.103(7) 0.021(5) -0.007(5) -0.001(3) -0.029(5)
C38A 0.058(5) 0.132(13) 0.029(7) -0.020(6) 0.000(4) -0.023(6)
C39A 0.061(4) 0.092(5) 0.026(3) -0.018(3) -0.013(3) 0.010(4)
C40A 0.059(4) 0.102(5) 0.048(3) -0.032(3) -0.018(3) -0.011(3)
C41A 0.053(3) 0.097(5) 0.040(3) -0.023(3) -0.008(3) -0.026(3)

loop_
_atom_type_symbol
_atom_type_description
_atom_type_scat_dispersion_real
_atom_type_scat_dispersion_imag
_atom_type_scat_source
C C 0.0033 0.0016 'International Tables Vol C Tables 4.2.6.8 and 6.1.1.4'
H H 0.0000 0.0000 'International Tables Vol C Tables 4.2.6.8 and 6.1.1.4'
N N 0.0061 0.0033 'International Tables Vol C Tables 4.2.6.8 and 6.1.1.4'
Cl Cl 0.1484 0.1585 'International Tables Vol C Tables 4.2.6.8 and 6.1.1.4'

loop_
_geom_angle_atom_site_label_1
_geom_angle_atom_site_label_2
_geom_angle_atom_site_label_3
_geom_angle
_geom_angle_site_symmetry_1
_geom_angle_site_symmetry_3
C22 N2 C19 121.15(18) . .
C48 N4 C45 119.95(17) . .
C9 N1 C6 119.6(2) . .
C46 C45 C44 118.90(18) . .
C46 C45 N4 123.03(18) . .
C44 C45 N4 117.96(17) . .
C43 C42 C47 117.99(18) . .
C43 C42 C2 119.90(18) . .
C47 C42 C2 122.09(18) . .
C20 C19 C18 118.46(18) . .
C20 C19 N2 125.27(18) . .
C18 C19 N2 116.21(17) . .
C21 C16 C17 117.38(18) . .
C21 C16 C1 121.30(17) . .
C17 C16 C1 121.20(17) . .
C18 C17 C16 121.25(18) . .
C20 C21 C16 121.68(18) . .
C1 C2 C3 123.32(17) . .
C1 C2 C42 122.06(17) . .
C3 C2 C42 114.59(17) . .
C47 C46 C45 120.56(19) . .
C46 C47 C42 120.94(19) . .
C5 C4 C3 120.96(19) . .
N2 C22 C23 122.19(19) . .
N4 C48 C49 122.25(19) . .
C44 C43 C42 121.27(19) . .
C5 C6 C7 118.52(19) . .
C5 C6 N1 117.22(19) . .
C7 C6 N1 124.21(19) . .
C17 C18 C19 120.82(18) . .
C50 C49 C54 118.6(2) . .
C50 C49 C48 120.4(2) . .
C54 C49 C48 121.0(2) . .
C8 C3 C4 117.53(18) . .
C8 C3 C2 120.99(18) . .
C4 C3 C2 121.47(17) . .
C28 C23 C24 118.8(2) . .
C28 C23 C22 120.48(19) . .
C24 C23 C22 120.71(19) . .
C21 C20 C19 120.32(19) . .
C8 C7 C6 120.35(19) . .
C7 C8 C3 121.6(2) . .
C25 C24 C23 120.7(2) . .
C4 C5 C6 120.8(2) . .
C53 C54 C49 120.2(2) . .
C43 C44 C45 120.26(19) . .
N1 C9 C10 122.1(2) . .
C27 C28 C23 120.3(2) . .
C27 C26 C25 120.0(2) . .
C51 C52 C53 120.4(2) . .
C51 C50 C49 120.7(2) . .
C24 C25 C26 119.9(2) . .
C52 C53 C54 120.0(2) . .
C26 C27 C28 120.2(2) . .
C52 C51 C50 120.0(2) . .
C56 C55 Cl1 118.4(15) . .
Cl2 C56 C55 150.4(19) . .
C56A C55A Cl1A 109.6(9) . .
C55A C56A Cl2A 125.0(7) . .
C15 C14 C13 119.8(3) . .
C12 C11 C10 120.5(3) . .
C15 C10 C11 118.3(2) . .
C15 C10 C9 121.6(2) . .
C11 C10 C9 120.0(2) . .
C13 C12 C11 120.5(3) . .
C14 C15 C10 121.1(3) . .
C12 C13 C14 119.8(3) . .
C2 C1 C16 122.62(17) . .
C2 C1 C29 122.04(17) . .
C16 C1 C29 115.34(17) . .
C30 C29 C34 117.73(19) . .
C30 C29 C1 121.14(17) . .
C34 C29 C1 121.07(18) . .
C31 C30 C29 121.3(2) . .
C30 C31 C32 120.5(2) . .
C31 C32 C33 118.4(2) . .
C31 C32 N3A 134.0(3) . .
C33 C32 N3A 107.5(3) . .
C31 C32 N3 106.3(3) . .
C33 C32 N3 134.3(3) . .
C34 C33 C32 120.9(2) . .
C33 C34 C29 121.1(2) . .
C35 N3 C32 113.7(5) . .
N3 C35 C36 121.4(5) . .
C37 C36 C41 118.7(6) . .
C37 C36 C35 120.8(5) . .
C41 C36 C35 120.5(6) . .
C38 C37 C36 119.9(7) . .
C39 C38 C37 120.0(8) . .
C38 C39 C40 120.9(6) . .
C41 C40 C39 120.1(5) . .
C40 C41 C36 120.5(5) . .
C35A N3A C32 119.2(5) . .
N3A C35A C36A 122.3(6) . .
C37A C36A C41A 119.0(5) . .
C37A C36A C35A 120.2(6) . .
C41A C36A C35A 120.7(5) . .
C38A C37A C36A 120.4(10) . .
C37A C38A C39A 120.8(13) . .
C40A C39A C38A 119.6(8) . .
C39A C40A C41A 119.9(6) . .
C36A C41A C40A 120.2(5) . .
C36A C41A C41A 149.3(6) . 2_655
C40A C41A C41A 90.3(5) . 2_655

loop_
_geom_bond_atom_site_label_1
_geom_bond_atom_site_label_2
_geom_bond_distance
_geom_bond_site_symmetry_2
N2 C22 1.266(3) .
N2 C19 1.415(2) .
N4 C48 1.268(3) .
N4 C45 1.421(2) .
N1 C9 1.272(3) .
N1 C6 1.416(3) .
C45 C46 1.391(3) .
C45 C44 1.392(3) .
C42 C43 1.392(3) .
C42 C47 1.397(3) .
C42 C2 1.496(3) .
C19 C20 1.390(3) .
C19 C18 1.395(3) .
C16 C21 1.393(3) .
C16 C17 1.399(3) .
C16 C1 1.494(3) .
C17 C18 1.381(3) .
C21 C20 1.388(3) .
C2 C1 1.361(3) .
C2 C3 1.494(3) .
C46 C47 1.383(3) .
C4 C5 1.385(3) .
C4 C3 1.397(3) .
C22 C23 1.465(3) .
C48 C49 1.467(3) .
C43 C44 1.384(3) .
C6 C5 1.391(3) .
C6 C7 1.392(3) .
C49 C50 1.389(3) .
C49 C54 1.391(3) .
C3 C8 1.395(3) .
C23 C28 1.386(3) .
C23 C24 1.395(3) .
C7 C8 1.381(3) .
C24 C25 1.369(3) .
C54 C53 1.387(3) .
C9 C10 1.469(3) .
C28 C27 1.380(3) .
C26 C27 1.375(3) .
C26 C25 1.386(3) .
C52 C51 1.366(4) .
C52 C53 1.376(4) .
C50 C51 1.384(3) .
Cl1 C55 1.59(2) .
Cl2 C56 1.045(9) .
C55 C56 1.42(2) .
Cl1A C55A 1.792(11) .
Cl2A C56A 1.866(9) .
C55A C56A 1.396(17) .
C14 C15 1.378(4) .
C14 C13 1.383(4) .
C11 C12 1.377(4) .
C11 C10 1.395(3) .
C10 C15 1.378(4) .
C12 C13 1.368(4) .
C1 C29 1.496(3) .
C29 C30 1.393(3) .
C29 C34 1.396(3) .
C30 C31 1.386(3) .
C31 C32 1.390(3) .
C32 C33 1.390(3) .
C32 N3A 1.438(7) .
C32 N3 1.454(6) .
C33 C34 1.382(3) .
N3 C35 1.258(8) .
C35 C36 1.468(9) .
C36 C37 1.396(9) .
C36 C41 1.405(8) .
C37 C38 1.391(15) .
C38 C39 1.358(16) .
C39 C40 1.387(7) .
C40 C41 1.359(7) .
N3A C35A 1.252(8) .
C35A C36A 1.465(7) .
C36A C37A 1.376(9) .
C36A C41A 1.377(8) .
C37A C38A 1.363(13) .
C38A C39A 1.378(13) .
C39A C40A 1.358(9) .
C40A C41A 1.394(7) .
C41A C41A 1.569(10) 2_655
